data_4318312
loop_
_publ_author_name
'Stephen R. Foley'
'Glenn P. A. Yap'
'Darrin S. Richeson'

_publ_section_title
;
 Synthesis and Characterization of Iron Complexes with Monoanionic and
 Dianionic N,N',N''-Trialkylguanidinate Ligands
;
_journal_name_full 'Inorganic Chemistry'
_journal_page_first 4149
_journal_page_last 4157
_journal_paper_doi 10.1021/ic020088c
_journal_volume 41
_journal_year 2002
_chemical_formula_sum 'C44 H102 Fe2 Li4 N6 O2 Si4'
_chemical_formula_weight 999.14
_chemical_name_systematic
;
?
;
_space_group_IT_number 14
_symmetry_cell_setting monoclinic
_symmetry_space_group_name_Hall '-P 2yn'
_symmetry_space_group_name_H-M 'P 1 21/n 1'
_atom_sites_solution_hydrogens geom
_atom_sites_solution_primary direct
_atom_sites_solution_secondary difmap
_audit_creation_method SHELXL-97
_cell_angle_alpha 90.00
_cell_angle_beta 107.013(7)
_cell_angle_gamma 90.00
_cell_formula_units_Z 2
_cell_length_a 16.410(9)
_cell_length_b 11.398(6)
_cell_length_c 17.380(9)
_cell_measurement_reflns_used 'reflections from 60 data frames'
_cell_measurement_temperature 238(2)
_cell_measurement_theta_max 28.29
_cell_measurement_theta_min 1.47
_cell_volume 3109(3)
_computing_cell_refinement 'Bruker SMART'
_computing_data_collection 'Bruker SMART'
_computing_data_reduction 'Bruker SHELXTL'
_computing_molecular_graphics 'Bruker SHELXTL'
_computing_publication_material 'Bruker SHELXTL'
_computing_structure_refinement 'SHELXL-97 (Sheldrick, 1997)'
_computing_structure_solution 'SHELXS-97 (Sheldrick, 1990)'
_diffrn_ambient_temperature 238(2)
_diffrn_measured_fraction_theta_full 0.998
_diffrn_measured_fraction_theta_max 0.998
_diffrn_measurement_device_type 'CCD area detector'
_diffrn_measurement_method 'phi and omega scans'
_diffrn_radiation_monochromator graphite
_diffrn_radiation_source 'fine-focus sealed tube'
_diffrn_radiation_type MoK\a
_diffrn_radiation_wavelength 0.71073
_diffrn_reflns_av_R_equivalents 0.0859
_diffrn_reflns_av_sigmaI/netI 0.1634
_diffrn_reflns_limit_h_max 15
_diffrn_reflns_limit_h_min -16
_diffrn_reflns_limit_k_max 11
_diffrn_reflns_limit_k_min 0
_diffrn_reflns_limit_l_max 17
_diffrn_reflns_limit_l_min 0
_diffrn_reflns_number 15555
_diffrn_reflns_theta_full 20.81
_diffrn_reflns_theta_max 20.81
_diffrn_reflns_theta_min 2.17
_diffrn_standards_decay_% <1
_diffrn_standards_number '50 standard frames at start and end'
_exptl_absorpt_coefficient_mu 0.578
_exptl_absorpt_correction_T_max 0.928076
_exptl_absorpt_correction_T_min 0.519052
_exptl_absorpt_correction_type multi-scan
_exptl_absorpt_process_details 'Blessing,R., Acta Cryst. (1995) A51 33-38.'
_exptl_crystal_colour colourless
_exptl_crystal_density_diffrn 1.068
_exptl_crystal_density_method 'not measured'
_exptl_crystal_description block
_exptl_crystal_F_000 1088
_exptl_crystal_size_max 0.3
_exptl_crystal_size_mid 0.3
_exptl_crystal_size_min 0.1
_refine_diff_density_max 0.597
_refine_diff_density_min -0.336
_refine_diff_density_rms 0.062
_refine_ls_extinction_method none
_refine_ls_goodness_of_fit_ref 1.026
_refine_ls_hydrogen_treatment mixed
_refine_ls_matrix_type full
_refine_ls_number_parameters 280
_refine_ls_number_reflns 3261
_refine_ls_number_restraints 0
_refine_ls_restrained_S_all 1.026
_refine_ls_R_factor_all 0.0830
_refine_ls_R_factor_gt 0.0525
_refine_ls_shift/su_max 0.012
_refine_ls_shift/su_mean 0.006
_refine_ls_structure_factor_coef Fsqd
_refine_ls_weighting_details 'calc w=1/[\s^2^(Fo^2^)+(0.0900P)^2^+0.0000P] where P=(Fo^2^+2Fc^2^)/3'
_refine_ls_weighting_scheme calc
_refine_ls_wR_factor_gt 0.1381
_refine_ls_wR_factor_ref 0.1494
_reflns_number_gt 2155
_reflns_number_total 3261
_reflns_threshold_expression >2sigma(I)
_cod_data_source_file ic020088c_2.cif
_cod_data_source_block dr191
_cod_depositor_comments
;
The following automatic conversions were performed:

'_symmetry_cell_setting' value 'Monoclinic' changed to 'monoclinic'
according to the built-in table from CIF Core dictionary named
'cif_core.dic' version 2.4.1 from 2010-06-29.

Automatic conversion script
Id: cif_fix_values 1646 2011-03-28 12:23:43Z adriana 
;
_cod_original_cell_volume 3108(3)
_cod_database_code 4318312

loop_
_symmetry_equiv_pos_as_xyz
'x, y, z'
'-x+1/2, y+1/2, -z+1/2'
'-x, -y, -z'
'x-1/2, -y-1/2, z-1/2'

loop_
_atom_site_label
_atom_site_type_symbol
_atom_site_fract_x
_atom_site_fract_y
_atom_site_fract_z
_atom_site_U_iso_or_equiv
_atom_site_adp_type
_atom_site_occupancy
_atom_site_symmetry_multiplicity
_atom_site_calc_flag
_atom_site_refinement_flags
_atom_site_disorder_assembly
_atom_site_disorder_group
Fe Fe 0.34361(4) 0.61736(7) 0.07656(4) 0.0388(3) Uani 1 1 d . . .
Li1 Li 0.4166(6) 0.7957(9) 0.1607(7) 0.072(3) Uani 1 1 d . . .
Li2 Li 0.5968(6) 0.5312(8) 0.0199(5) 0.052(3) Uani 1 1 d . . .
O1 O 0.4584(3) 0.9431(4) 0.1994(3) 0.0786(14) Uani 1 1 d . . .
N1 N 0.4491(2) 0.6278(3) 0.0297(2) 0.0341(11) Uani 1 1 d . . .
N2 N 0.4666(2) 0.6396(3) 0.1629(2) 0.0345(11) Uani 1 1 d . . .
N3 N 0.5909(2) 0.6262(3) 0.1113(2) 0.0347(10) Uani 1 1 d . . .
C1 C 0.4648(4) 0.7058(4) -0.0323(3) 0.0435(15) Uani 1 1 d . . .
H1A H 0.5147 0.6764 -0.0475 0.052 Uiso 1 1 calc R . .
C2 C 0.3870(3) 0.7023(5) -0.1055(3) 0.0515(16) Uani 1 1 d . . .
H2A H 0.3772 0.6223 -0.1252 0.077 Uiso 1 1 calc R . .
H2B H 0.3964 0.7522 -0.1473 0.077 Uiso 1 1 calc R . .
H2C H 0.3377 0.7300 -0.0908 0.077 Uiso 1 1 calc R . .
C3 C 0.4824(5) 0.8333(5) -0.0016(4) 0.077(2) Uani 1 1 d . . .
H3A H 0.5328 0.8351 0.0447 0.116 Uiso 1 1 calc R . .
H3B H 0.4339 0.8626 0.0137 0.116 Uiso 1 1 calc R . .
H3C H 0.4916 0.8822 -0.0440 0.116 Uiso 1 1 calc R . .
C4 C 0.4995(3) 0.5872(5) 0.2435(3) 0.0410(14) Uani 1 1 d . . .
H4A H 0.5594 0.6121 0.2673 0.049 Uiso 1 1 calc R . .
C5 C 0.4460(4) 0.6340(5) 0.2949(3) 0.0566(17) Uani 1 1 d . . .
H5A H 0.4502 0.7189 0.2977 0.085 Uiso 1 1 calc R . .
H5B H 0.4667 0.6016 0.3487 0.085 Uiso 1 1 calc R . .
H5C H 0.3870 0.6114 0.2712 0.085 Uiso 1 1 calc R . .
C6 C 0.4959(4) 0.4536(5) 0.2392(3) 0.0644(18) Uani 1 1 d . . .
H6A H 0.5311 0.4258 0.2069 0.097 Uiso 1 1 calc R . .
H6B H 0.4375 0.4287 0.2150 0.097 Uiso 1 1 calc R . .
H6C H 0.5168 0.4215 0.2931 0.097 Uiso 1 1 calc R . .
C7 C 0.6569(3) 0.6695(5) 0.1829(3) 0.0458(15) Uani 1 1 d . . .
H7A H 0.6287 0.7074 0.2195 0.055 Uiso 1 1 calc R . .
C8 C 0.7112(4) 0.5721(6) 0.2264(4) 0.070(2) Uani 1 1 d . . .
H8A H 0.6761 0.5155 0.2438 0.105 Uiso 1 1 calc R . .
H8B H 0.7540 0.6031 0.2730 0.105 Uiso 1 1 calc R . .
H8C H 0.7390 0.5341 0.1909 0.105 Uiso 1 1 calc R . .
C9 C 0.7106(4) 0.7605(6) 0.1559(4) 0.075(2) Uani 1 1 d . . .
H9A H 0.6742 0.8240 0.1284 0.112 Uiso 1 1 calc R . .
H9B H 0.7382 0.7243 0.1196 0.112 Uiso 1 1 calc R . .
H9C H 0.7535 0.7913 0.2025 0.112 Uiso 1 1 calc R . .
C10 C 0.5096(3) 0.6311(4) 0.1056(3) 0.0312(13) Uani 1 1 d . . .
C11 C 0.2748(4) 0.7654(6) 0.0957(4) 0.0670(19) Uani 1 1 d . . .
H11A H 0.2517 0.7470 0.1403 0.080 Uiso 1 1 calc R . .
H11B H 0.3156 0.8298 0.1137 0.080 Uiso 1 1 calc R . .
C12 C 0.0971(5) 0.8704(10) 0.0463(6) 0.165(5) Uani 1 1 d . . .
H12A H 0.0762 0.8059 0.0717 0.247 Uiso 1 1 calc R . .
H12B H 0.0518 0.8982 0.0004 0.247 Uiso 1 1 calc R . .
H12C H 0.1156 0.9338 0.0847 0.247 Uiso 1 1 calc R . .
C13 C 0.2244(8) 0.9475(8) -0.0363(6) 0.158(4) Uani 1 1 d . . .
H13A H 0.2453 1.0088 0.0033 0.237 Uiso 1 1 calc R . .
H13B H 0.1772 0.9774 -0.0796 0.237 Uiso 1 1 calc R . .
H13C H 0.2698 0.9223 -0.0578 0.237 Uiso 1 1 calc R . .
C14 C 0.1483(5) 0.7108(7) -0.0691(4) 0.112(3) Uani 1 1 d . . .
H14A H 0.1282 0.6415 -0.0477 0.168 Uiso 1 1 calc R . .
H14B H 0.1943 0.6892 -0.0908 0.168 Uiso 1 1 calc R . .
H14C H 0.1019 0.7444 -0.1115 0.168 Uiso 1 1 calc R . .
C15 C 0.2911(3) 0.4511(5) 0.0413(3) 0.0477(15) Uani 1 1 d . . .
H15A H 0.2648 0.4534 -0.0171 0.057 Uiso 1 1 calc R . .
H15B H 0.3385 0.3952 0.0516 0.057 Uiso 1 1 calc R . .
C16 C 0.1221(8) 0.4773(14) 0.0720(12) 0.324(13) Uani 1 1 d . . .
H16A H 0.0836 0.4406 0.0978 0.485 Uiso 1 1 calc R . .
H16B H 0.0937 0.4857 0.0149 0.485 Uiso 1 1 calc R . .
H16C H 0.1386 0.5540 0.0955 0.485 Uiso 1 1 calc R . .
C17 C 0.1673(12) 0.2572(14) 0.0416(11) 0.376(15) Uani 1 1 d . . .
H17A H 0.1263 0.2296 0.0679 0.565 Uiso 1 1 calc R . .
H17B H 0.2119 0.1991 0.0476 0.565 Uiso 1 1 calc R . .
H17C H 0.1389 0.2697 -0.0152 0.565 Uiso 1 1 calc R . .
C18 C 0.2522(8) 0.360(2) 0.1871(8) 0.414(18) Uani 1 1 d . . .
H18A H 0.2070 0.3297 0.2069 0.621 Uiso 1 1 calc R . .
H18B H 0.2745 0.4319 0.2158 0.621 Uiso 1 1 calc R . .
H18C H 0.2975 0.3028 0.1955 0.621 Uiso 1 1 calc R . .
C19 C 0.5447(5) 0.9708(7) 0.2379(6) 0.117(3) Uani 1 1 d . . .
H19A H 0.5753 0.9837 0.1980 0.140 Uiso 1 1 calc R . .
H19B H 0.5724 0.9066 0.2735 0.140 Uiso 1 1 calc R . .
C20 C 0.5446(7) 1.0783(9) 0.2846(6) 0.131(4) Uani 1 1 d . . .
H20A H 0.5488 1.0595 0.3406 0.158 Uiso 1 1 calc R . .
H20B H 0.5924 1.1293 0.2836 0.158 Uiso 1 1 calc R . .
C21 C 0.4640(7) 1.1340(7) 0.2451(8) 0.147(5) Uani 1 1 d . . .
H21A H 0.4731 1.2027 0.2147 0.176 Uiso 1 1 calc R . .
H21B H 0.4364 1.1599 0.2851 0.176 Uiso 1 1 calc R . .
C22 C 0.4113(5) 1.0488(7) 0.1915(6) 0.112(3) Uani 1 1 d . . .
H22A H 0.3585 1.0358 0.2058 0.134 Uiso 1 1 calc R . .
H22B H 0.3964 1.0770 0.1359 0.134 Uiso 1 1 calc R . .
Si2 Si 0.21233(10) 0.39039(16) 0.08591(11) 0.0597(5) Uani 1 1 d . . .
Si1 Si 0.18731(13) 0.82009(18) 0.01246(11) 0.0756(7) Uani 1 1 d . . .

loop_
_atom_site_aniso_label
_atom_site_aniso_U_11
_atom_site_aniso_U_22
_atom_site_aniso_U_33
_atom_site_aniso_U_23
_atom_site_aniso_U_13
_atom_site_aniso_U_12
Fe 0.0383(5) 0.0436(5) 0.0343(5) -0.0054(4) 0.0104(4) 0.0039(4)
Li1 0.059(7) 0.047(7) 0.101(9) -0.019(6) 0.010(6) 0.013(5)
Li2 0.053(6) 0.054(7) 0.048(6) -0.006(5) 0.014(5) -0.010(5)
O1 0.080(3) 0.047(3) 0.096(4) -0.019(2) 0.005(3) 0.008(3)
N1 0.041(3) 0.035(3) 0.027(3) -0.001(2) 0.010(2) 0.000(2)
N2 0.040(2) 0.037(3) 0.027(3) -0.002(2) 0.011(2) 0.003(2)
N3 0.033(3) 0.037(3) 0.035(3) -0.006(2) 0.011(2) -0.002(2)
C1 0.058(4) 0.037(4) 0.038(4) 0.002(3) 0.018(3) 0.002(3)
C2 0.067(4) 0.051(4) 0.036(4) 0.005(3) 0.014(3) 0.009(3)
C3 0.118(6) 0.048(4) 0.061(5) 0.011(4) 0.019(4) -0.014(4)
C4 0.038(3) 0.050(4) 0.035(4) 0.003(3) 0.010(3) 0.003(3)
C5 0.060(4) 0.074(4) 0.038(4) -0.006(3) 0.018(3) 0.003(3)
C6 0.088(5) 0.062(5) 0.043(4) 0.013(3) 0.019(3) 0.013(4)
C7 0.039(3) 0.055(4) 0.043(4) -0.012(3) 0.011(3) 0.003(3)
C8 0.056(4) 0.073(5) 0.069(5) -0.015(4) -0.002(4) -0.001(4)
C9 0.065(4) 0.074(5) 0.084(5) -0.016(4) 0.022(4) -0.025(4)
C10 0.042(3) 0.020(3) 0.035(3) -0.003(2) 0.017(3) 0.001(3)
C11 0.053(4) 0.084(5) 0.056(4) -0.025(4) 0.003(3) 0.022(4)
C12 0.090(6) 0.268(13) 0.120(8) -0.050(8) 0.006(6) 0.093(8)
C13 0.267(14) 0.093(7) 0.120(8) 0.031(6) 0.068(9) 0.045(8)
C14 0.100(6) 0.129(8) 0.076(5) -0.028(5) -0.021(5) 0.042(5)
C15 0.047(3) 0.050(4) 0.049(4) -0.006(3) 0.018(3) -0.003(3)
C16 0.178(12) 0.294(19) 0.61(3) 0.24(2) 0.282(18) 0.101(13)
C17 0.54(3) 0.32(2) 0.44(3) -0.242(19) 0.41(3) -0.36(2)
C18 0.145(10) 0.91(5) 0.156(12) 0.27(2) -0.007(9) -0.223(19)
C19 0.107(7) 0.093(7) 0.123(7) -0.028(6) -0.007(6) 0.002(6)
C20 0.162(10) 0.109(8) 0.124(8) -0.051(7) 0.043(7) -0.038(8)
C21 0.143(9) 0.055(6) 0.270(15) -0.059(8) 0.104(10) -0.028(6)
C22 0.112(7) 0.059(6) 0.161(9) -0.012(6) 0.037(6) 0.011(6)
Si2 0.0490(10) 0.0698(13) 0.0676(13) 0.0016(10) 0.0282(9) -0.0063(10)
Si1 0.0789(14) 0.0793(14) 0.0583(13) -0.0054(11) 0.0038(11) 0.0418(12)

loop_
_atom_type_symbol
_atom_type_description
_atom_type_scat_dispersion_real
_atom_type_scat_dispersion_imag
_atom_type_scat_source
C C 0.0033 0.0016 'International Tables Vol C Tables 4.2.6.8 and 6.1.1.4'
H H 0.0000 0.0000 'International Tables Vol C Tables 4.2.6.8 and 6.1.1.4'
N N 0.0061 0.0033 'International Tables Vol C Tables 4.2.6.8 and 6.1.1.4'
Fe Fe 0.3463 0.8444 'International Tables Vol C Tables 4.2.6.8 and 6.1.1.4'
Si Si 0.0817 0.0704 'International Tables Vol C Tables 4.2.6.8 and 6.1.1.4'
Li Li -0.0003 0.0001 'International Tables Vol C Tables 4.2.6.8 and 6.1.1.4'
O O 0.0106 0.0060 'International Tables Vol C Tables 4.2.6.8 and 6.1.1.4'

loop_
_geom_angle_atom_site_label_1
_geom_angle_atom_site_label_2
_geom_angle_atom_site_label_3
_geom_angle
_geom_angle_site_symmetry_1
_geom_angle_site_symmetry_3
_geom_angle_publ_flag
C15 Fe C11 125.1(2) . . ?
C15 Fe N1 104.49(18) . . ?
C11 Fe N1 123.4(2) . . ?
C15 Fe N2 122.17(19) . . ?
C11 Fe N2 103.40(19) . . ?
N1 Fe N2 63.64(16) . . ?
C15 Fe Li1 163.5(3) . . ?
C11 Fe Li1 57.5(3) . . ?
N1 Fe Li1 83.0(3) . . ?
N2 Fe Li1 47.7(2) . . ?
C15 Fe Li2 57.0(2) . 3_665 ?
C11 Fe Li2 152.7(3) . 3_665 ?
N1 Fe Li2 47.6(2) . 3_665 ?
N2 Fe Li2 94.0(2) . 3_665 ?
Li1 Fe Li2 129.7(3) . 3_665 ?
O1 Li1 N2 134.9(6) . . ?
O1 Li1 Fe 166.8(6) . . ?
N2 Li1 Fe 54.4(3) . . ?
O1 Li1 C10 123.8(5) . . ?
N2 Li1 C10 28.0(2) . . ?
Fe Li1 C10 58.7(2) . . ?
N3 Li2 N1 137.2(5) . 3_665 ?
N3 Li2 C10 29.0(2) . . ?
N1 Li2 C10 115.4(4) 3_665 . ?
N3 Li2 N1 57.6(3) . . ?
N1 Li2 N1 99.2(4) 3_665 . ?
C10 Li2 N1 30.42(17) . . ?
N3 Li2 Fe 161.6(5) . 3_665 ?
N1 Li2 Fe 49.8(2) 3_665 3_665 ?
C10 Li2 Fe 165.2(4) . 3_665 ?
N1 Li2 Fe 140.4(4) . 3_665 ?
N3 Li2 Li2 91.0(5) . 3_665 ?
N1 Li2 Li2 58.8(3) 3_665 3_665 ?
C10 Li2 Li2 62.2(3) . 3_665 ?
N1 Li2 Li2 40.4(3) . 3_665 ?
Fe Li2 Li2 104.1(4) 3_665 3_665 ?
C19 O1 C22 107.4(6) . . ?
C19 O1 Li1 125.7(5) . . ?
C22 O1 Li1 126.8(5) . . ?
C10 N1 C1 116.4(4) . . ?
C10 N1 Li2 119.4(4) . 3_665 ?
C1 N1 Li2 110.2(4) . 3_665 ?
C10 N1 Fe 94.1(3) . . ?
C1 N1 Fe 130.5(3) . . ?
Li2 N1 Fe 82.6(3) 3_665 . ?
C10 N1 Li2 70.8(3) . . ?
C1 N1 Li2 81.3(3) . . ?
Li2 N1 Li2 80.8(4) 3_665 . ?
Fe N1 Li2 147.8(3) . . ?
C10 N2 C4 122.3(4) . . ?
C10 N2 Li1 110.5(5) . . ?
C4 N2 Li1 115.0(5) . . ?
C10 N2 Fe 93.5(3) . . ?
C4 N2 Fe 128.7(3) . . ?
Li1 N2 Fe 77.9(3) . . ?
C10 N3 C7 122.0(4) . . ?
C10 N3 Li2 104.8(4) . . ?
C7 N3 Li2 132.3(4) . . ?
N1 C1 C2 108.2(4) . . ?
N1 C1 C3 111.7(4) . . ?
C2 C1 C3 109.9(5) . . ?
N2 C4 C5 107.6(4) . . ?
N2 C4 C6 111.2(4) . . ?
C5 C4 C6 110.9(5) . . ?
N3 C7 C8 111.3(5) . . ?
N3 C7 C9 108.4(5) . . ?
C8 C7 C9 110.6(5) . . ?
N3 C10 N2 132.3(5) . . ?
N3 C10 N1 119.6(4) . . ?
N2 C10 N1 108.1(4) . . ?
N3 C10 Li2 46.2(3) . . ?
N2 C10 Li2 157.4(4) . . ?
N1 C10 Li2 78.8(3) . . ?
N3 C10 Li1 131.0(4) . . ?
N2 C10 Li1 41.6(3) . . ?
N1 C10 Li1 92.0(4) . . ?
Li2 C10 Li1 161.0(4) . . ?
Si1 C11 Fe 118.8(3) . . ?
Si2 C15 Fe 120.0(3) . . ?
O1 C19 C20 106.5(8) . . ?
C21 C20 C19 104.6(8) . . ?
C20 C21 C22 107.6(7) . . ?
O1 C22 C21 107.6(7) . . ?
C18 Si2 C16 108.0(10) . . ?
C18 Si2 C17 105.1(10) . . ?
C16 Si2 C17 101.4(9) . . ?
C18 Si2 C15 113.8(4) . . ?
C16 Si2 C15 113.9(4) . . ?
C17 Si2 C15 113.5(4) . . ?
C11 Si1 C12 112.0(4) . . ?
C11 Si1 C14 113.1(3) . . ?
C12 Si1 C14 108.9(4) . . ?
C11 Si1 C13 109.9(4) . . ?
C12 Si1 C13 107.6(5) . . ?
C14 Si1 C13 105.1(4) . . ?

loop_
_geom_bond_atom_site_label_1
_geom_bond_atom_site_label_2
_geom_bond_distance
_geom_bond_site_symmetry_2
_geom_bond_publ_flag
Fe C15 2.097(5) . ?
Fe C11 2.110(6) . ?
Fe N1 2.122(4) . ?
Fe N2 2.148(4) . ?
Fe Li1 2.585(10) . ?
Fe Li2 2.756(10) 3_665 ?
Li1 O1 1.864(11) . ?
Li1 N2 1.954(10) . ?
Li1 C10 2.760(11) . ?
Li2 N3 1.948(10) . ?
Li2 N1 2.053(10) 3_665 ?
Li2 C10 2.610(11) . ?
Li2 N1 2.712(10) . ?
Li2 Fe 2.756(10) 3_665 ?
Li2 Li2 3.130(18) 3_665 ?
O1 C19 1.414(8) . ?
O1 C22 1.416(8) . ?
N1 C10 1.400(6) . ?
N1 C1 1.477(6) . ?
N1 Li2 2.053(10) 3_665 ?
N2 C10 1.381(6) . ?
N2 C4 1.472(6) . ?
N3 C10 1.310(6) . ?
N3 C7 1.475(6) . ?
C1 C2 1.517(7) . ?
C1 C3 1.545(7) . ?
C4 C5 1.522(7) . ?
C4 C6 1.525(7) . ?
C7 C8 1.484(8) . ?
C7 C9 1.521(8) . ?
C11 Si1 1.825(6) . ?
C12 Si1 1.838(8) . ?
C13 Si1 1.870(9) . ?
C14 Si1 1.855(7) . ?
C15 Si2 1.827(5) . ?
C16 Si2 1.739(11) . ?
C17 Si2 1.764(11) . ?
C18 Si2 1.721(11) . ?
C19 C20 1.470(10) . ?
C20 C21 1.447(13) . ?
C21 C22 1.446(11) . ?
